data_1536522
loop_
_publ_author_name
'Kevorkov, D.G.'
'Stepen'-Damm, Yu.'
'Bodak, O.I.'
'Pavlyuk, V.V.'

_publ_section_title
;
 Crystal structure of Li Pd Si3
;
_journal_name_full Kristallografiya
_journal_page_first 177
_journal_page_last 177
_journal_volume 40
_journal_year 1995
_chemical_formula_sum 'Li Pd Si3'
_space_group_IT_number 107
_symmetry_space_group_name_Hall 'I 4 -2'
_symmetry_space_group_name_H-M 'I 4 m m'
_cell_angle_alpha 90
_cell_angle_beta 90
_cell_angle_gamma 90
_cell_formula_units_Z 2
_cell_length_a 4.12
_cell_length_b 4.12
_cell_length_c 10.475
_cell_volume 177.807
_citation_journal_id_ASTM KRISAJ
_cod_data_source_file Kevorkov_KRISAJ_1995_1472.cif
_cod_data_source_block Li1Pd1Si3
_cod_original_cell_volume 177.8068
_cod_original_formula_sum 'Li1 Pd1 Si3'
_cod_database_code 1536522

loop_
_symmetry_equiv_pos_as_xyz
x,y,z
-y,x,z
-x,-y,z
y,-x,z
-x,y,z
-y,-x,z
x,-y,z
y,x,z
x+1/2,y+1/2,z+1/2
-y+1/2,x+1/2,z+1/2
-x+1/2,-y+1/2,z+1/2
y+1/2,-x+1/2,z+1/2
-x+1/2,y+1/2,z+1/2
-y+1/2,-x+1/2,z+1/2
x+1/2,-y+1/2,z+1/2
y+1/2,x+1/2,z+1/2

loop_
_atom_site_label
_atom_site_type_symbol
_atom_site_fract_x
_atom_site_fract_y
_atom_site_fract_z
_atom_site_occupancy
_atom_site_U_iso_or_equiv
Li1 Li 0 0 0.626 1 0.0
Si1 Si 0 0.5 0.252 1 0.0
Pd1 Pd 0 0 0 1 0.0
Si2 Si 0 0 0.391 1 0.0
